data_4511553
loop_
_publ_author_name
'Arora, Kapildev K.'
'Pedireddi, V. R.'

_publ_section_title
;
 Poly(pseudo)rotaxane-like Network Mediated by Hydrogen Bonds in the
 Solid-State Structure of 1,7-Phenanthroline
;
_journal_issue 4
_journal_name_full 'Crystal Growth &amp; Design'
_journal_page_first 1309
_journal_paper_doi 10.1021/cg050038t
_journal_volume 5
_journal_year 2005
_chemical_formula_moiety (C12H8N2)
_chemical_formula_sum 'C24 H16 N4'
_chemical_formula_weight 360.41
_chemical_name_common 1,7-Phenanthroline
_chemical_name_systematic
; 
 ? 
;
_space_group_IT_number 2
_symmetry_cell_setting triclinic
_symmetry_space_group_name_Hall '-P 1'
_symmetry_space_group_name_H-M 'P -1'
_atom_sites_solution_hydrogens geom
_atom_sites_solution_primary direct
_atom_sites_solution_secondary difmap
_audit_creation_method SHELXL-97
_cell_angle_alpha 72.56(1)
_cell_angle_beta 72.35(1)
_cell_angle_gamma 88.10(1)
_cell_formula_units_Z 2
_cell_length_a 8.926(2)
_cell_length_b 9.101(2)
_cell_length_c 12.193(3)
_cell_measurement_temperature 293(2)
_cell_volume 898.7(4)
_computing_cell_refinement SMART
_computing_data_collection SMART
_computing_data_reduction SAINTPLUS
_computing_structure_refinement 'SHELXTL (Sheldrick, 1997)'
_computing_structure_solution 'SHELXTL (Sheldrick, 1990)'
_diffrn_ambient_temperature 293(2)
_diffrn_measured_fraction_theta_full 0.983
_diffrn_measured_fraction_theta_max 0.983
_diffrn_measurement_device_type 'Bruker APEX CCD Area detector'
_diffrn_radiation_monochromator graphite
_diffrn_radiation_source 'fine-focus sealed tube'
_diffrn_radiation_type MoK\a
_diffrn_radiation_wavelength 0.71073
_diffrn_reflns_av_R_equivalents 0.0935
_diffrn_reflns_av_sigmaI/netI 0.0660
_diffrn_reflns_limit_h_max 9
_diffrn_reflns_limit_h_min -6
_diffrn_reflns_limit_k_max 9
_diffrn_reflns_limit_k_min -10
_diffrn_reflns_limit_l_max 13
_diffrn_reflns_limit_l_min -13
_diffrn_reflns_number 3862
_diffrn_reflns_theta_full 23.28
_diffrn_reflns_theta_max 23.28
_diffrn_reflns_theta_min 1.84
_exptl_absorpt_coefficient_mu 0.081
_exptl_crystal_colour Colorless
_exptl_crystal_density_diffrn 1.332
_exptl_crystal_density_method 'not measured'
_exptl_crystal_description Needle-like
_exptl_crystal_F_000 376
_exptl_crystal_size_max 0.35
_exptl_crystal_size_mid 0.25
_exptl_crystal_size_min 0.15
_refine_diff_density_max 0.167
_refine_diff_density_min -0.235
_refine_diff_density_rms 0.059
_refine_ls_extinction_coef 0.062(9)
_refine_ls_extinction_expression Fc^*^=kFc[1+0.001xFc^2^\l^3^/sin(2\q)]^-1/4^
_refine_ls_extinction_method SHELXL
_refine_ls_goodness_of_fit_ref 1.022
_refine_ls_hydrogen_treatment mixed
_refine_ls_matrix_type full
_refine_ls_number_parameters 318
_refine_ls_number_reflns 2540
_refine_ls_number_restraints 0
_refine_ls_restrained_S_all 1.022
_refine_ls_R_factor_all 0.0568
_refine_ls_R_factor_gt 0.0460
_refine_ls_shift/su_max 0.001
_refine_ls_shift/su_mean 0.000
_refine_ls_structure_factor_coef Fsqd
_refine_ls_weighting_details 'calc w=1/[\s^2^(Fo^2^)+(0.0720P)^2^+0.0000P] where P=(Fo^2^+2Fc^2^)/3'
_refine_ls_weighting_scheme calc
_refine_ls_wR_factor_gt 0.1059
_refine_ls_wR_factor_ref 0.1127
_reflns_number_gt 1967
_reflns_number_total 2540
_reflns_threshold_expression >2sigma(I)
_cod_data_source_file 1.cif
_cod_data_source_block 1
_cod_depositor_comments
;
The following automatic conversions were performed:

'_symmetry_cell_setting' value 'Triclinic' changed to 'triclinic'
according to
/usr/data/users/saulius/automatic-downloads/retrospective/ACS/lib/dictionaries/cif_core.dic
dictionary named 'cif_core.dic' version 2.4.2 from 2011-04-26.

Automatic conversion script
Id: cif_fix_values 2281 2013-09-26 08:29:07Z andrius 
;
_cod_original_sg_symbol_H-M P-1
_cod_database_code 4511553

loop_
_symmetry_equiv_pos_as_xyz
'x, y, z'
'-x, -y, -z'

loop_
_atom_site_label
_atom_site_type_symbol
_atom_site_fract_x
_atom_site_fract_y
_atom_site_fract_z
_atom_site_U_iso_or_equiv
_atom_site_adp_type
_atom_site_occupancy
_atom_site_symmetry_multiplicity
_atom_site_calc_flag
C1 C -0.2922(2) 0.1344(2) 0.97412(16) 0.0813(6) Uani 1 1 d
C2 C -0.3212(2) 0.2333(2) 0.87140(16) 0.0780(5) Uani 1 1 d
C3 C -0.2171(2) 0.3554(2) 0.80136(15) 0.0698(5) Uani 1 1 d
C4 C 0.0320(2) 0.50519(18) 0.76493(15) 0.0695(5) Uani 1 1 d
C5 C 0.1569(2) 0.52584(18) 0.79916(15) 0.0693(5) Uani 1 1 d
C6 C 0.3308(2) 0.35339(19) 1.03511(15) 0.0721(5) Uani 1 1 d
C7 C 0.2289(2) 0.2248(2) 1.10876(16) 0.0764(5) Uani 1 1 d
C8 C 0.1000(2) 0.1943(2) 1.07926(15) 0.0701(5) Uani 1 1 d
C9 C 0.07206(18) 0.29443(16) 0.97566(12) 0.0553(4) Uani 1 1 d
C10 C 0.18105(18) 0.42138(17) 0.90606(13) 0.0582(4) Uani 1 1 d
C11 C -0.08373(18) 0.37910(17) 0.83360(13) 0.0591(4) Uani 1 1 d
C12 C -0.06362(17) 0.27304(16) 0.93891(12) 0.0558(4) Uani 1 1 d
C21 C 0.3865(3) -0.3249(2) 0.45009(19) 0.0796(6) Uani 1 1 d
C22 C 0.5285(3) -0.2878(2) 0.35603(18) 0.0823(6) Uani 1 1 d
C23 C 0.5811(2) -0.1363(2) 0.30156(16) 0.0722(5) Uani 1 1 d
C24 C 0.5325(2) 0.1401(2) 0.28575(14) 0.0647(5) Uani 1 1 d
C25 C 0.4413(2) 0.24628(19) 0.32342(14) 0.0635(5) Uani 1 1 d
C26 C 0.0832(2) 0.2740(2) 0.55041(16) 0.0718(5) Uani 1 1 d
C27 C 0.0332(2) 0.1211(2) 0.61674(16) 0.0705(5) Uani 1 1 d
C28 C 0.1176(2) 0.00617(19) 0.58293(14) 0.0633(5) Uani 1 1 d
C29 C 0.25434(17) 0.04377(15) 0.48253(11) 0.0507(4) Uani 1 1 d
C30 C 0.29949(18) 0.20223(16) 0.42283(12) 0.0539(4) Uani 1 1 d
C31 C 0.49007(18) -0.02228(17) 0.34097(13) 0.0565(4) Uani 1 1 d
C32 C 0.35001(18) -0.07043(15) 0.43820(12) 0.0535(4) Uani 1 1 d
N1 N -0.16901(16) 0.15139(16) 1.00902(11) 0.0727(4) Uani 1 1 d
N2 N 0.31043(15) 0.44995(15) 0.93578(12) 0.0699(4) Uani 1 1 d
N3 N 0.29760(17) -0.22196(13) 0.49263(12) 0.0672(4) Uani 1 1 d
N4 N 0.21191(18) 0.31656(14) 0.45640(12) 0.0675(4) Uani 1 1 d
H1 H -0.369(2) 0.046(2) 1.0272(17) 0.094(6) Uiso 1 1 d
H2 H -0.412(2) 0.2122(18) 0.8531(15) 0.079(5) Uiso 1 1 d
H3 H -0.237(2) 0.4251(18) 0.7315(15) 0.078(5) Uiso 1 1 d
H4 H 0.0150(19) 0.5768(18) 0.6939(16) 0.080(5) Uiso 1 1 d
H5 H 0.2364(19) 0.6126(19) 0.7537(15) 0.077(5) Uiso 1 1 d
H6 H 0.425(2) 0.3771(18) 1.0565(14) 0.079(5) Uiso 1 1 d
H7 H 0.256(2) 0.159(2) 1.1798(16) 0.084(5) Uiso 1 1 d
H8 H 0.024(2) 0.1068(18) 1.1288(14) 0.076(5) Uiso 1 1 d
H21 H 0.347(2) -0.431(2) 0.4873(16) 0.088(5) Uiso 1 1 d
H22 H 0.585(2) -0.374(2) 0.3324(18) 0.103(6) Uiso 1 1 d
H23 H 0.688(2) -0.1055(19) 0.2325(17) 0.086(5) Uiso 1 1 d
H24 H 0.629(2) 0.1674(17) 0.2232(14) 0.069(5) Uiso 1 1 d
H25 H 0.4629(17) 0.3553(19) 0.2848(14) 0.071(4) Uiso 1 1 d
H26 H 0.019(2) 0.3589(19) 0.5710(15) 0.082(5) Uiso 1 1 d
H27 H -0.065(2) 0.1027(19) 0.6824(17) 0.086(5) Uiso 1 1 d
H28 H 0.0865(17) -0.1001(18) 0.6235(13) 0.065(4) Uiso 1 1 d

loop_
_atom_site_aniso_label
_atom_site_aniso_U_11
_atom_site_aniso_U_22
_atom_site_aniso_U_33
_atom_site_aniso_U_23
_atom_site_aniso_U_13
_atom_site_aniso_U_12
C1 0.0649(12) 0.1034(13) 0.0670(11) -0.0164(10) -0.0149(9) -0.0181(11)
C2 0.0617(12) 0.1085(14) 0.0710(11) -0.0325(10) -0.0252(9) 0.0032(11)
C3 0.0714(12) 0.0811(11) 0.0589(10) -0.0209(9) -0.0243(9) 0.0130(10)
C4 0.0853(13) 0.0591(9) 0.0599(10) -0.0101(8) -0.0244(9) 0.0053(9)
C5 0.0778(12) 0.0568(9) 0.0653(10) -0.0099(8) -0.0180(9) -0.0058(9)
C6 0.0616(12) 0.0808(11) 0.0775(11) -0.0261(10) -0.0239(9) 0.0014(9)
C7 0.0751(12) 0.0836(12) 0.0706(11) -0.0121(9) -0.0330(10) -0.0005(10)
C8 0.0662(11) 0.0755(10) 0.0600(9) -0.0063(8) -0.0199(8) -0.0069(9)
C9 0.0525(9) 0.0606(8) 0.0485(8) -0.0165(7) -0.0094(7) 0.0035(7)
C10 0.0559(10) 0.0592(8) 0.0566(9) -0.0199(7) -0.0111(7) 0.0026(7)
C11 0.0613(10) 0.0644(9) 0.0521(8) -0.0208(7) -0.0158(7) 0.0116(8)
C12 0.0510(9) 0.0633(9) 0.0491(8) -0.0178(7) -0.0090(7) 0.0025(7)
C21 0.1075(16) 0.0529(10) 0.0893(13) -0.0175(10) -0.0506(13) 0.0123(11)
C22 0.1036(17) 0.0810(13) 0.0837(13) -0.0376(11) -0.0498(13) 0.0349(12)
C23 0.0740(13) 0.0893(13) 0.0665(11) -0.0311(10) -0.0342(10) 0.0177(10)
C24 0.0586(11) 0.0783(11) 0.0526(9) -0.0150(8) -0.0135(8) -0.0134(9)
C25 0.0716(12) 0.0549(9) 0.0587(9) -0.0072(8) -0.0207(8) -0.0132(9)
C26 0.0841(13) 0.0655(10) 0.0649(11) -0.0208(9) -0.0214(10) 0.0135(10)
C27 0.0683(12) 0.0749(11) 0.0596(10) -0.0156(8) -0.0120(9) 0.0043(9)
C28 0.0685(11) 0.0556(9) 0.0567(9) -0.0053(8) -0.0169(8) -0.0072(8)
C29 0.0561(9) 0.0488(8) 0.0465(8) -0.0069(6) -0.0218(7) -0.0043(7)
C30 0.0636(10) 0.0491(8) 0.0506(8) -0.0100(6) -0.0243(7) -0.0020(7)
C31 0.0566(10) 0.0671(9) 0.0538(8) -0.0200(7) -0.0267(7) 0.0035(8)
C32 0.0616(10) 0.0510(8) 0.0530(8) -0.0109(7) -0.0296(7) 0.0008(7)
N1 0.0622(9) 0.0882(9) 0.0584(8) -0.0097(7) -0.0156(7) -0.0137(7)
N2 0.0628(9) 0.0708(8) 0.0727(9) -0.0183(7) -0.0182(7) -0.0050(7)
N3 0.0833(10) 0.0468(7) 0.0729(9) -0.0097(6) -0.0342(7) 0.0029(7)
N4 0.0864(10) 0.0516(7) 0.0628(8) -0.0124(6) -0.0255(8) 0.0032(7)

loop_
_atom_type_symbol
_atom_type_description
_atom_type_scat_dispersion_real
_atom_type_scat_dispersion_imag
_atom_type_scat_source
C C 0.0033 0.0016 'International Tables Vol C Tables 4.2.6.8 and 6.1.1.4'
H H 0.0000 0.0000 'International Tables Vol C Tables 4.2.6.8 and 6.1.1.4'
N N 0.0061 0.0033 'International Tables Vol C Tables 4.2.6.8 and 6.1.1.4'

loop_
_geom_angle_atom_site_label_1
_geom_angle_atom_site_label_2
_geom_angle_atom_site_label_3
_geom_angle
N1 C1 C2 124.32(17)
N1 C1 H1 116.2(11)
C2 C1 H1 119.5(11)
C3 C2 C1 118.79(17)
C3 C2 H2 122.6(10)
C1 C2 H2 118.6(10)
C2 C3 C11 119.48(16)
C2 C3 H3 119.5(10)
C11 C3 H3 121.0(10)
C5 C4 C11 121.68(15)
C5 C4 H4 120.9(10)
C11 C4 H4 117.4(10)
C4 C5 C10 121.12(15)
C4 C5 H5 122.6(9)
C10 C5 H5 116.3(9)
N2 C6 C7 123.61(16)
N2 C6 H6 116.4(9)
C7 C6 H6 120.0(9)
C8 C7 C6 119.52(16)
C8 C7 H7 123.0(10)
C6 C7 H7 117.4(10)
C7 C8 C9 119.04(16)
C7 C8 H8 122.5(9)
C9 C8 H8 118.5(9)
C8 C9 C10 117.82(14)
C8 C9 C12 122.84(13)
C10 C9 C12 119.34(12)
N2 C10 C9 122.65(13)
N2 C10 C5 117.93(13)
C9 C10 C5 119.42(14)
C3 C11 C12 117.88(14)
C3 C11 C4 123.16(14)
C12 C11 C4 118.96(14)
N1 C12 C11 122.27(14)
N1 C12 C9 118.25(12)
C11 C12 C9 119.47(13)
N3 C21 C22 124.33(17)
N3 C21 H21 115.9(11)
C22 C21 H21 119.7(11)
C23 C22 C21 119.03(19)
C23 C22 H22 123.7(12)
C21 C22 H22 117.3(11)
C22 C23 C31 119.09(19)
C22 C23 H23 120.6(10)
C31 C23 H23 120.3(10)
C25 C24 C31 121.61(16)
C25 C24 H24 122.0(9)
C31 C24 H24 116.4(9)
C24 C25 C30 121.15(15)
C24 C25 H25 123.4(9)
C30 C25 H25 115.4(9)
N4 C26 C27 123.99(19)
N4 C26 H26 116.0(9)
C27 C26 H26 120.0(9)
C28 C27 C26 119.28(18)
C28 C27 H27 123.4(10)
C26 C27 H27 117.2(10)
C27 C28 C29 119.50(15)
C27 C28 H28 122.6(9)
C29 C28 H28 117.9(9)
C28 C29 C30 117.44(15)
C28 C29 C32 123.52(13)
C30 C29 C32 119.04(14)
N4 C30 C29 122.39(14)
N4 C30 C25 118.07(13)
C29 C30 C25 119.54(15)
C23 C31 C32 118.03(15)
C23 C31 C24 123.00(16)
C32 C31 C24 118.97(15)
N3 C32 C31 122.79(15)
N3 C32 C29 117.60(14)
C31 C32 C29 119.60(12)
C1 N1 C12 117.25(14)
C6 N2 C10 117.36(13)
C21 N3 C32 116.69(16)
C26 N4 C30 117.34(13)

loop_
_geom_bond_atom_site_label_1
_geom_bond_atom_site_label_2
_geom_bond_distance
C1 N1 1.322(2)
C1 C2 1.397(3)
C1 H1 0.998(19)
C2 C3 1.359(2)
C2 H2 0.945(18)
C3 C11 1.404(2)
C3 H3 0.958(17)
C4 C5 1.340(2)
C4 C11 1.436(2)
C4 H4 0.966(17)
C5 C10 1.437(2)
C5 H5 0.985(17)
C6 N2 1.326(2)
C6 C7 1.396(2)
C6 H6 0.999(18)
C7 C8 1.365(2)
C7 H7 0.987(18)
C8 C9 1.405(2)
C8 H8 0.977(17)
C9 C10 1.410(2)
C9 C12 1.450(2)
C10 N2 1.3649(18)
C11 C12 1.413(2)
C12 N1 1.3622(18)
C21 N3 1.330(2)
C21 C22 1.397(3)
C21 H21 0.962(18)
C22 C23 1.366(3)
C22 H22 0.99(2)
C23 C31 1.405(2)
C23 H23 1.044(19)
C24 C25 1.340(2)
C24 C31 1.438(2)
C24 H24 0.941(16)
C25 C30 1.429(2)
C25 H25 0.960(16)
C26 N4 1.322(2)
C26 C27 1.392(2)
C26 H26 0.995(17)
C27 C28 1.360(2)
C27 H27 0.973(19)
C28 C29 1.406(2)
C28 H28 0.951(15)
C29 C30 1.4155(19)
C29 C32 1.449(2)
C30 N4 1.3670(19)
C31 C32 1.409(2)
C32 N3 1.3664(18)
